data_4110661
loop_
_publ_author_name
'Norio Sakai'
'Andr\'e Ridder'
'John F. Hartwig'

_publ_section_title
;
 Tropene Derivatives by Sequential Intermolecular and Transannular,
 Intramolecular Palladium-Catalyzed Hydroamination of Cycloheptatriene
;
_journal_name_full 'Journal of the American Chemical Society'
_journal_page_first 8134
_journal_page_last 8135
_journal_paper_doi 10.1021/ja061349a
_journal_volume 128
_journal_year 2006
_chemical_formula_sum 'C14 H14 N2'
_chemical_formula_weight 210.27
_chemical_name_systematic
; 
 ? 
;
_space_group_IT_number 29
_symmetry_cell_setting orthorhombic
_symmetry_space_group_name_Hall 'P 2c -2ac'
_symmetry_space_group_name_H-M 'P c a 21'
_atom_sites_solution_hydrogens geom
_atom_sites_solution_primary direct
_atom_sites_solution_secondary difmap
_audit_creation_method SHELXL-97
_cell_angle_alpha 90.00
_cell_angle_beta 90.00
_cell_angle_gamma 90.00
_cell_formula_units_Z 4
_cell_length_a 17.678(4)
_cell_length_b 5.8367(12)
_cell_length_c 10.929(2)
_cell_measurement_temperature 173(2)
_cell_volume 1127.7(4)
_computing_cell_refinement Denzo
_computing_data_collection 'Nonius Collect'
_computing_data_reduction Denzo
_computing_molecular_graphics XP
_computing_publication_material XCIF
_computing_structure_refinement 'SHELXL-97 (Sheldrick, 1997)'
_computing_structure_solution 'SHELXS-97 (Sheldrick, 1990)'
_diffrn_ambient_temperature 173(2)
_diffrn_measured_fraction_theta_full 0.994
_diffrn_measured_fraction_theta_max 0.994
_diffrn_measurement_device_type 'Nonius KappaCCD'
_diffrn_measurement_method '\w scans'
_diffrn_radiation_monochromator graphite
_diffrn_radiation_source 'fine-focus sealed tube'
_diffrn_radiation_type MoK\a
_diffrn_radiation_wavelength 0.71073
_diffrn_reflns_av_R_equivalents 0.0000
_diffrn_reflns_av_sigmaI/netI 0.0705
_diffrn_reflns_limit_h_max 23
_diffrn_reflns_limit_h_min -23
_diffrn_reflns_limit_k_max 7
_diffrn_reflns_limit_k_min -7
_diffrn_reflns_limit_l_max 14
_diffrn_reflns_limit_l_min -14
_diffrn_reflns_number 2507
_diffrn_reflns_theta_full 28.29
_diffrn_reflns_theta_max 28.29
_diffrn_reflns_theta_min 2.30
_exptl_absorpt_coefficient_mu 0.074
_exptl_absorpt_correction_T_max 0.9941
_exptl_absorpt_correction_T_min 0.9853
_exptl_absorpt_correction_type none
_exptl_crystal_colour 'pale yellow'
_exptl_crystal_density_diffrn 1.239
_exptl_crystal_description block
_exptl_crystal_F_000 448
_exptl_crystal_size_max 0.20
_exptl_crystal_size_mid 0.10
_exptl_crystal_size_min 0.08
_refine_diff_density_max 0.184
_refine_diff_density_min -0.185
_refine_diff_density_rms 0.039
_refine_ls_abs_structure_details 'Flack H D (1983), Acta Cryst. A39, 876-881'
_refine_ls_abs_structure_Flack -2(4)
_refine_ls_extinction_method none
_refine_ls_goodness_of_fit_ref 1.004
_refine_ls_hydrogen_treatment mixed
_refine_ls_matrix_type full
_refine_ls_number_parameters 149
_refine_ls_number_reflns 2507
_refine_ls_number_restraints 1
_refine_ls_restrained_S_all 1.003
_refine_ls_R_factor_all 0.0775
_refine_ls_R_factor_gt 0.0517
_refine_ls_shift/su_max 0.012
_refine_ls_shift/su_mean 0.001
_refine_ls_structure_factor_coef Fsqd
_refine_ls_weighting_details 'calc w=1/[\s^2^(Fo^2^)+(0.0780P)^2^+0.0000P] where P=(Fo^2^+2Fc^2^)/3'
_refine_ls_weighting_scheme calc
_refine_ls_wR_factor_gt 0.1178
_refine_ls_wR_factor_ref 0.1297
_reflns_number_gt 1968
_reflns_number_total 2507
_reflns_threshold_expression >2sigma(I)
_cod_data_source_file ja061349asi20060225_060415.cif
_cod_data_source_block arid02
_cod_database_code 4110661

loop_
_symmetry_equiv_pos_as_xyz
'x, y, z'
'-x, -y, z+1/2'
'x+1/2, -y, z'
'-x+1/2, y, z+1/2'

loop_
_atom_site_label
_atom_site_type_symbol
_atom_site_fract_x
_atom_site_fract_y
_atom_site_fract_z
_atom_site_U_iso_or_equiv
_atom_site_adp_type
_atom_site_occupancy
_atom_site_symmetry_multiplicity
_atom_site_calc_flag
_atom_site_refinement_flags
N1 N 0.41519(9) 0.5567(3) 0.64300(17) 0.0281(4) Uani 1 1 d .
H1 H 0.3950(14) 0.673(4) 0.609(2) 0.031(6) Uiso 1 1 d .
N2 N 0.18694(12) -0.1344(4) 0.9730(2) 0.0512(6) Uani 1 1 d .
C1 C 0.36733(11) 0.4106(4) 0.70435(17) 0.0251(5) Uani 1 1 d .
C2 C 0.29291(11) 0.4718(4) 0.7303(2) 0.0302(5) Uani 1 1 d .
H2A H 0.2736 0.6127 0.7001 0.036 Uiso 1 1 calc R
C4 C 0.27422(12) 0.1230(4) 0.8425(2) 0.0297(5) Uani 1 1 d .
C3 C 0.24673(13) 0.3317(3) 0.7990(2) 0.0317(5) Uani 1 1 d .
H3A H 0.1963 0.3771 0.8167 0.038 Uiso 1 1 calc R
C5 C 0.34869(11) 0.0586(4) 0.81716(19) 0.0272(5) Uani 1 1 d .
H5A H 0.3672 -0.0839 0.8467 0.033 Uiso 1 1 calc R
C6 C 0.39620(11) 0.1999(3) 0.7494(2) 0.0241(4) Uani 1 1 d .
C7 C 0.47610(11) 0.1497(4) 0.72945(19) 0.0266(5) Uani 1 1 d .
H7A H 0.4993 0.0263 0.7720 0.032 Uiso 1 1 calc R
C8 C 0.51658(10) 0.2752(3) 0.65227(19) 0.0242(4) Uani 1 1 d .
C9 C 0.60114(11) 0.2728(4) 0.6283(2) 0.0318(5) Uani 1 1 d .
H9A H 0.6161 0.1313 0.5847 0.038 Uiso 1 1 calc R
H9B H 0.6298 0.2823 0.7060 0.038 Uiso 1 1 calc R
C10 C 0.61577(11) 0.4856(4) 0.5485(2) 0.0320(5) Uani 1 1 d .
H10A H 0.6622 0.5660 0.5752 0.038 Uiso 1 1 calc R
H10B H 0.6212 0.4422 0.4614 0.038 Uiso 1 1 calc R
C11 C 0.54574(11) 0.6374(3) 0.5674(2) 0.0281(5) Uani 1 1 d .
H11A H 0.5503 0.7297 0.6430 0.034 Uiso 1 1 calc R
H11B H 0.5381 0.7416 0.4970 0.034 Uiso 1 1 calc R
C12 C 0.48103(10) 0.4644(3) 0.57758(19) 0.0251(4) Uani 1 1 d .
C13 C 0.22655(13) -0.0209(4) 0.9151(2) 0.0368(6) Uani 1 1 d .
C14 C 0.45727(13) 0.3761(4) 0.4510(2) 0.0351(6) Uani 1 1 d .
H14D H 0.4162 0.2647 0.4602 0.053 Uiso 1 1 calc R
H14A H 0.5006 0.3024 0.4113 0.053 Uiso 1 1 calc R
H14B H 0.4399 0.5049 0.4008 0.053 Uiso 1 1 calc R

loop_
_atom_site_aniso_label
_atom_site_aniso_U_11
_atom_site_aniso_U_22
_atom_site_aniso_U_33
_atom_site_aniso_U_23
_atom_site_aniso_U_13
_atom_site_aniso_U_12
N1 0.0260(8) 0.0230(8) 0.0355(11) 0.0084(8) 0.0034(8) 0.0057(7)
N2 0.0445(11) 0.0431(13) 0.0662(16) 0.0139(12) 0.0182(12) -0.0041(10)
C1 0.0261(10) 0.0254(10) 0.0238(11) 0.0013(9) -0.0017(8) 0.0002(8)
C2 0.0269(10) 0.0280(11) 0.0357(13) 0.0079(9) -0.0002(9) 0.0024(8)
C4 0.0296(11) 0.0309(11) 0.0287(12) 0.0045(10) 0.0017(9) -0.0043(9)
C3 0.0226(9) 0.0322(11) 0.0404(15) 0.0041(10) 0.0010(9) 0.0009(9)
C5 0.0287(10) 0.0235(10) 0.0293(12) 0.0038(9) 0.0000(9) -0.0004(8)
C6 0.0276(9) 0.0231(10) 0.0215(11) 0.0020(9) 0.0000(9) -0.0008(8)
C7 0.0299(10) 0.0215(10) 0.0283(11) -0.0001(8) -0.0015(9) 0.0044(8)
C8 0.0266(9) 0.0218(9) 0.0243(10) -0.0035(8) -0.0009(9) 0.0016(8)
C9 0.0255(9) 0.0335(11) 0.0362(13) 0.0016(10) 0.0045(10) 0.0028(9)
C10 0.0291(10) 0.0328(12) 0.0340(13) 0.0024(10) 0.0033(10) -0.0039(9)
C11 0.0304(10) 0.0257(10) 0.0282(11) 0.0000(10) 0.0023(9) -0.0030(8)
C12 0.0244(9) 0.0249(10) 0.0261(11) 0.0014(9) 0.0011(9) -0.0004(8)
C13 0.0322(11) 0.0332(12) 0.0451(15) 0.0028(11) 0.0059(10) -0.0006(10)
C14 0.0365(12) 0.0396(13) 0.0290(12) 0.0008(10) -0.0059(10) -0.0019(10)

loop_
_atom_type_symbol
_atom_type_description
_atom_type_scat_dispersion_real
_atom_type_scat_dispersion_imag
_atom_type_scat_source
C C 0.0033 0.0016 'International Tables Vol C Tables 4.2.6.8 and 6.1.1.4'
H H 0.0000 0.0000 'International Tables Vol C Tables 4.2.6.8 and 6.1.1.4'
N N 0.0061 0.0033 'International Tables Vol C Tables 4.2.6.8 and 6.1.1.4'

loop_
_geom_angle_atom_site_label_1
_geom_angle_atom_site_label_2
_geom_angle_atom_site_label_3
_geom_angle
H1 N1 C1 116.7(16)
H1 N1 C12 114.1(16)
C1 N1 C12 119.84(17)
N1 C1 C2 121.46(18)
N1 C1 C6 119.00(17)
C2 C1 C6 119.40(18)
C3 C2 C1 121.26(19)
C3 C4 C5 119.7(2)
C3 C4 C13 119.79(19)
C5 C4 C13 120.5(2)
C2 C3 C4 119.8(2)
C6 C5 C4 121.01(19)
C5 C6 C1 118.77(18)
C5 C6 C7 123.02(18)
C1 C6 C7 118.07(18)
C8 C7 C6 120.40(18)
C7 C8 C12 121.52(17)
C7 C8 C9 129.48(18)
C12 C8 C9 108.87(17)
C8 C9 C10 104.82(16)
C11 C10 C9 104.70(16)
C12 C11 C10 103.38(16)
N1 C12 C8 109.57(16)
N1 C12 C11 112.69(17)
C8 C12 C11 102.17(15)
N1 C12 C14 110.19(17)
C8 C12 C14 110.84(17)
C11 C12 C14 111.14(18)
N2 C13 C4 178.7(3)

loop_
_geom_bond_atom_site_label_1
_geom_bond_atom_site_label_2
_geom_bond_distance
N1 H1 0.85(3)
N1 C1 1.375(3)
N1 C12 1.468(3)
N2 C13 1.153(3)
C1 C2 1.392(3)
C1 C6 1.420(3)
C2 C3 1.378(3)
C4 C3 1.395(3)
C4 C5 1.397(3)
C4 C13 1.430(3)
C5 C6 1.391(3)
C6 C7 1.459(3)
C7 C8 1.327(3)
C8 C12 1.510(3)
C8 C9 1.517(3)
C9 C10 1.540(3)
C10 C11 1.537(3)
C11 C12 1.530(3)
C12 C14 1.534(3)
